data_2208136
loop_
_publ_author_name
'Gao, Shan'
'Ng, Seik Weng'

_publ_section_title
;
 <i>catena</i>-Poly[[[diaquacalcium(II)]-di-\m-3-carboxyphenoxyacetato]
 dihydrate]
;
_journal_coeditor_code OM6274
_journal_issue 2
_journal_name_full 'Acta Crystallographica Section E'
_journal_page_first m267
_journal_page_last m268
_journal_paper_doi 10.1107/S1600536806000493
_journal_volume 62
_journal_year 2006
_chemical_formula_moiety '[Ca (C9 H7 O5)2 (H2 O)2], 2H2 O'
_chemical_formula_sum 'C18 H22 Ca O14'
_chemical_formula_weight 502.44
_chemical_name_systematic
;
catena-Poly[[[diaquacalcium(II)]-di-\m-3-carboxyphenoxyacetato] dihydrate]
;
_space_group_IT_number 15
_symmetry_cell_setting monoclinic
_symmetry_space_group_name_Hall '-C 2yc'
_symmetry_space_group_name_H-M 'C 1 2/c 1'
_atom_sites_solution_hydrogens geom
_atom_sites_solution_primary direct
_atom_sites_solution_secondary difmap
_audit_creation_method SHELXL-97
_cell_angle_alpha 90.00
_cell_angle_beta 101.28(3)
_cell_angle_gamma 90.00
_cell_formula_units_Z 4
_cell_length_a 26.902(5)
_cell_length_b 14.492(3)
_cell_length_c 6.0570(10)
_cell_measurement_reflns_used 10195
_cell_measurement_temperature 295(2)
_cell_measurement_theta_max 27.4
_cell_measurement_theta_min 3.1
_cell_volume 2315.8(8)
_computing_cell_refinement RAPID-AUTO
_computing_data_collection 'RAPID-AUTO (Rigaku, 1998)'
_computing_data_reduction 'CrystalStructure (Rigaku/MSC, 2002)'
_computing_molecular_graphics 'ORTEPII (Johnson, 1976)'
_computing_publication_material SHELXL97
_computing_structure_refinement 'SHELXL97 (Sheldrick, 1997)'
_computing_structure_solution 'SHELXS97 (Sheldrick, 1997)'
_diffrn_ambient_temperature 295(2)
_diffrn_measured_fraction_theta_full 1.00
_diffrn_measured_fraction_theta_max 1.00
_diffrn_measurement_device_type 'Rigaku RAXIS-RAPID IP'
_diffrn_measurement_method \w
_diffrn_radiation_monochromator graphite
_diffrn_radiation_source 'fine-focus sealed tube'
_diffrn_radiation_type MoK\a
_diffrn_radiation_wavelength 0.71073
_diffrn_reflns_av_R_equivalents 0.021
_diffrn_reflns_av_sigmaI/netI 0.014
_diffrn_reflns_limit_h_max 33
_diffrn_reflns_limit_h_min -34
_diffrn_reflns_limit_k_max 18
_diffrn_reflns_limit_k_min -18
_diffrn_reflns_limit_l_max 7
_diffrn_reflns_limit_l_min -7
_diffrn_reflns_number 10847
_diffrn_reflns_theta_full 27.4
_diffrn_reflns_theta_max 27.4
_diffrn_reflns_theta_min 3.1
_diffrn_standards_decay_% 0
_diffrn_standards_interval_count 0
_diffrn_standards_interval_time 0
_diffrn_standards_number 0
_exptl_absorpt_coefficient_mu 0.340
_exptl_absorpt_correction_T_max 0.941
_exptl_absorpt_correction_T_min 0.691
_exptl_absorpt_correction_type multi-scan
_exptl_absorpt_process_details 'ABSCOR (Higashi, 1995)'
_exptl_crystal_colour Colorless
_exptl_crystal_density_diffrn 1.441
_exptl_crystal_density_method 'not measured'
_exptl_crystal_description Prism
_exptl_crystal_F_000 1048
_exptl_crystal_size_max 0.36
_exptl_crystal_size_mid 0.25
_exptl_crystal_size_min 0.18
_refine_diff_density_max 0.42
_refine_diff_density_min -0.37
_refine_ls_extinction_method none
_refine_ls_goodness_of_fit_ref 1.04
_refine_ls_hydrogen_treatment constr
_refine_ls_matrix_type full
_refine_ls_number_parameters 155
_refine_ls_number_reflns 2622
_refine_ls_number_restraints 6
_refine_ls_restrained_S_all 1.08
_refine_ls_R_factor_all 0.051
_refine_ls_R_factor_gt 0.045
_refine_ls_shift/su_max 0.001
_refine_ls_shift/su_mean 0.000
_refine_ls_structure_factor_coef Fsqd
_refine_ls_weighting_details 'calc w=1/[\s^2^(Fo^2^)+(0.0777P)^2^+2.6608P] where P=(Fo^2^+2Fc^2^)/3'
_refine_ls_weighting_scheme calc
_refine_ls_wR_factor_gt 0.127
_refine_ls_wR_factor_ref 0.131
_reflns_number_gt 2340
_reflns_number_total 2622
_reflns_threshold_expression I>2\s(I)
_cod_data_source_file om6274.cif
_cod_data_source_block I
_cod_depositor_comments
;
 Marking attached hydrogen atoms.

 Antanas Vaitkus,
 2017-03-27

The following automatic conversions were performed:
'_symmetry_cell_setting' value 'Monoclinic' changed to 'monoclinic'
according to '/home/saulius/struct/CIF-dictionaries/cif_core.dic'
dictionary named 'cif_core.dic' version 2.4.1 from 2010-06-29.

Automatic conversion script
Id: cif_fix_enum 1527 2010-12-29 10:47:43Z saulius 

The following automatic conversions were performed:

'_symmetry_cell_setting' value 'Monoclinic' changed to 'monoclinic'
according to /home/saulius/struct/CIF-dictionaries/cif_core.dic
dictionary named 'cif_core.dic' version 2.4.1 from 2010-06-29.

Automatic conversion script
Id: cif_fix_values 1715 2011-07-08 13:25:40Z adriana 
;
_cod_original_cell_volume 2315.6(8)
_cod_original_sg_symbol_H-M 'C 2/c'
_cod_database_code 2208136
_cod_database_fobs_code 2208136

loop_
_symmetry_equiv_pos_as_xyz
'x, y, z'
'-x, y, -z+1/2'
'x+1/2, y+1/2, z'
'-x+1/2, y+1/2, -z+1/2'
'-x, -y, -z'
'x, -y, z-1/2'
'-x+1/2, -y+1/2, -z'
'x+1/2, -y+1/2, z-1/2'

loop_
_atom_site_label
_atom_site_fract_x
_atom_site_fract_y
_atom_site_fract_z
_atom_site_U_iso_or_equiv
_atom_site_adp_type
_atom_site_calc_flag
_atom_site_refinement_flags
_atom_site_occupancy
_atom_site_type_symbol
_atom_site_attached_hydrogens
Ca1 0.5000 0.41616(4) 0.7500 0.0237(2) Uani d S 1 Ca 0
O1 0.45050(10) 0.46610(10) 0.3784(2) 0.0307(3) Uani d . 1 O 0
O2 0.41250(10) 0.36310(10) 0.5554(2) 0.0338(3) Uani d . 1 O 0
O3 0.32710(10) 0.37320(10) 0.2628(3) 0.0421(4) Uani d . 1 O 0
O4 0.10720(10) 0.2925(2) 0.0612(4) 0.0842(9) Uani d . 1 O 0
O5 0.16440(10) 0.24170(10) 0.3481(3) 0.0494(5) Uani d . 1 O 0
O1w 0.51810(10) 0.29930(10) 0.4979(3) 0.0565(5) Uani d . 1 O 0
O2w 0.4521(3) 0.1376(6) 0.472(2) 0.219(5) Uani d PU 0.670(10) O 2
O2w' 0.4512(6) -0.0230(10) 0.608(4) 0.219(5) Uani d P 0.33 O 2
C1 0.41310(10) 0.41570(10) 0.3928(3) 0.0256(4) Uani d . 1 C 0
C2 0.36780(10) 0.42120(10) 0.1997(3) 0.0301(4) Uani d . 1 C 0
C3 0.28040(10) 0.37640(10) 0.1233(3) 0.0291(4) Uani d . 1 C 0
C4 0.27060(10) 0.41670(10) -0.0881(3) 0.0328(4) Uani d . 1 C 0
C5 0.22150(10) 0.4165(2) -0.2138(4) 0.0375(5) Uani d . 1 C 0
C6 0.18270(10) 0.3758(2) -0.1316(4) 0.0373(5) Uani d . 1 C 0
C7 0.19290(10) 0.33440(10) 0.0798(3) 0.0307(4) Uani d . 1 C 0
C8 0.24160(10) 0.33460(10) 0.2080(3) 0.0295(4) Uani d . 1 C 0
C9 0.15060(10) 0.2884(2) 0.1627(4) 0.0367(5) Uani d . 1 C 0
H5o 0.1384 0.2176 0.3855 0.074 Uiso calc R 1 H 0
H1w1 0.5006 0.2514 0.5111 0.085 Uiso calc R 1 H 0
H1w2 0.5494 0.2859 0.5297 0.085 Uiso calc R 1 H 0
H2a 0.3585 0.4851 0.1673 0.036 Uiso calc R 1 H 0
H2b 0.3760 0.3936 0.0655 0.036 Uiso calc R 1 H 0
H4 0.2968 0.4438 -0.1455 0.039 Uiso calc R 1 H 0
H5 0.2148 0.4441 -0.3551 0.045 Uiso calc R 1 H 0
H6 0.1499 0.3759 -0.2165 0.045 Uiso calc R 1 H 0
H8 0.2482 0.3070 0.3493 0.035 Uiso calc R 1 H 0

loop_
_atom_site_aniso_label
_atom_site_aniso_U_11
_atom_site_aniso_U_22
_atom_site_aniso_U_33
_atom_site_aniso_U_12
_atom_site_aniso_U_13
_atom_site_aniso_U_23
Ca1 0.0168(2) 0.0285(3) 0.0256(3) 0.000 0.0040(2) 0.000
O1 0.0200(10) 0.0380(10) 0.0330(10) -0.0080(10) 0.0030(10) 0.0030(10)
O2 0.0230(10) 0.0410(10) 0.0360(10) -0.0060(10) 0.0030(10) 0.0090(10)
O3 0.0200(10) 0.0580(10) 0.0440(10) -0.0130(10) -0.0030(10) 0.0210(10)
O4 0.0270(10) 0.121(2) 0.097(2) -0.0230(10) -0.0080(10) 0.060(2)
O5 0.0290(10) 0.0700(10) 0.0480(10) -0.0140(10) 0.0060(10) 0.0200(10)
O1w 0.0440(10) 0.0710(10) 0.0500(10) 0.0260(10) -0.0040(10) -0.0190(10)
O2w 0.170(6) 0.168(6) 0.307(9) -0.060(5) 0.020(6) -0.001(6)
O2w' 0.170(6) 0.168(6) 0.307(9) -0.060(5) 0.020(6) -0.001(6)
C1 0.0180(10) 0.0290(10) 0.0300(10) 0.0000(10) 0.0050(10) -0.0020(10)
C2 0.0200(10) 0.0380(10) 0.0320(10) -0.0060(10) 0.0040(10) 0.0050(10)
C3 0.0210(10) 0.0340(10) 0.0320(10) -0.0040(10) 0.0010(10) 0.0020(10)
C4 0.0250(10) 0.0390(10) 0.0340(10) -0.0050(10) 0.0060(10) 0.0070(10)
C5 0.0320(10) 0.0480(10) 0.0300(10) -0.0040(10) 0.0000(10) 0.0080(10)
C6 0.0250(10) 0.0460(10) 0.0370(10) -0.0070(10) -0.0040(10) 0.0050(10)
C7 0.0230(10) 0.0330(10) 0.0350(10) -0.0070(10) 0.0030(10) 0.0000(10)
C8 0.0240(10) 0.0340(10) 0.0300(10) -0.0040(10) 0.0030(10) 0.0040(10)
C9 0.0230(10) 0.0420(10) 0.0450(10) -0.0070(10) 0.0050(10) 0.0050(10)

loop_
_atom_type_symbol
_atom_type_description
_atom_type_scat_dispersion_real
_atom_type_scat_dispersion_imag
_atom_type_scat_source
C C 0.0033 0.0016 'International Tables Vol C Tables 4.2.6.8 and 6.1.1.4'
H H 0.0000 0.0000 'International Tables Vol C Tables 4.2.6.8 and 6.1.1.4'
O O 0.0106 0.0060 'International Tables Vol C Tables 4.2.6.8 and 6.1.1.4'
Ca Ca 0.2262 0.3064 'International Tables Vol C Tables 4.2.6.8 and 6.1.1.4'

loop_
_geom_angle_atom_site_label_1
_geom_angle_atom_site_label_2
_geom_angle_atom_site_label_3
_geom_angle_site_symmetry_1
_geom_angle_site_symmetry_3
_geom_angle
_geom_angle_publ_flag
O1 Ca1 O1 . 2_656 146.20(10) yes
O1 Ca1 O1 . 5_666 74.40(10) yes
O1 Ca1 O1 . 6_566 81.60(10) yes
O1 Ca1 O2 . . 52.00(10) yes
O1 Ca1 O2 . 2_656 142.40(10) yes
O1 Ca1 O1w . . 76.60(10) yes
O1 Ca1 O1w . 2_656 130.10(10) yes
O1 Ca1 O1 2_656 5_666 81.60(10) no
O1 Ca1 O1 2_656 6_566 74.40(10) no
O1 Ca1 O2 2_656 . 142.40(10) no
O1 Ca1 O2 2_656 2_656 52.00(10) no
O1 Ca1 O1w 2_656 . 130.10(10) no
O1 Ca1 O1w 2_656 2_656 76.60(10) no
O1 Ca1 O1 5_666 6_566 88.70(10) yes
O1 Ca1 O2 5_666 . 126.30(10) yes
O1 Ca1 O2 5_666 2_656 80.90(10) yes
O1 Ca1 O1w 5_666 . 95.90(10) yes
O1 Ca1 O1w 5_666 2_656 155.50(10) yes
O1 Ca1 O2 6_566 . 80.90(10) no
O1 Ca1 O2 6_566 2_656 126.30(10) no
O1 Ca1 O1w 6_566 . 155.50(10) no
O1 Ca1 O1w 6_566 2_656 95.90(10) no
O2 Ca1 O2 . 2_656 144.70(10) yes
O2 Ca1 O1w . . 77.00(10) yes
O2 Ca1 O1w . 2_656 78.20(10) yes
O2 Ca1 O1w 2_656 . 78.20(10) no
O2 Ca1 O1w 2_656 2_656 77.00(10) no
O1w Ca1 O1w . 2_656 89.90(10) yes
C1 O1 Ca1 . 5_666 160.20(10) no
C1 O1 Ca1 . . 93.50(10) no
Ca1 O1 Ca1 5_666 . 105.60(10) no
C1 O2 Ca1 . . 91.60(10) no
C3 O3 C2 . . 118.9(2) no
O2 C1 O1 . . 122.8(2) no
O2 C1 C2 . . 120.5(2) no
O1 C1 C2 . . 116.7(2) no
O3 C2 C1 . . 108.4(2) no
O3 C3 C8 . . 115.0(2) no
O3 C3 C4 . . 124.7(2) no
C8 C3 C4 . . 120.3(2) no
C3 C4 C5 . . 119.6(2) no
C6 C5 C4 . . 120.7(2) no
C5 C6 C7 . . 119.4(2) no
C8 C7 C6 . . 120.6(2) no
C8 C7 C9 . . 120.9(2) no
C6 C7 C9 . . 118.5(2) no
C7 C8 C3 . . 119.4(2) no
O4 C9 O5 . . 123.2(2) no
O4 C9 C7 . . 122.1(2) no
O5 C9 C7 . . 114.6(2) no
C9 O5 H5o . . 109.5 no
Ca1 O1w H1w1 . . 109.5 no
Ca1 O1w H1w2 . . 109.5 no
H1w1 O1w H1w2 . . 109.5 no
O3 C2 H2a . . 110.0 no
C1 C2 H2a . . 110.0 no
O3 C2 H2b . . 110.0 no
C1 C2 H2b . . 110.0 no
H2a C2 H2b . . 108.4 no
C3 C4 H4 . . 120.2 no
C5 C4 H4 . . 120.2 no
C6 C5 H5 . . 119.6 no
C4 C5 H5 . . 119.6 no
C5 C6 H6 . . 120.3 no
C7 C6 H6 . . 120.3 no
C7 C8 H8 . . 120.3 no
C3 C8 H8 . . 120.3 no

loop_
_geom_bond_atom_site_label_1
_geom_bond_atom_site_label_2
_geom_bond_site_symmetry_2
_geom_bond_distance
_geom_bond_publ_flag
Ca1 O1 . 2.488(2) yes
Ca1 O1 2_656 2.488(2) yes
Ca1 O1 5_666 2.3860(10) yes
Ca1 O1 6_566 2.3860(10) yes
Ca1 O2 . 2.537(2) yes
Ca1 O2 2_656 2.537(2) yes
Ca1 O1w . 2.393(2) yes
Ca1 O1w 2_656 2.393(2) yes
O1 C1 . 1.261(2) no
O2 C1 . 1.248(2) no
O3 C3 . 1.370(2) no
O3 C2 . 1.411(2) no
O4 C9 . 1.209(3) no
O5 C9 . 1.302(3) no
C1 C2 . 1.518(3) no
C3 C8 . 1.389(3) no
C3 C4 . 1.385(3) no
C4 C5 . 1.390(3) no
C5 C6 . 1.376(3) no
C6 C7 . 1.392(3) no
C7 C8 . 1.387(3) no
C7 C9 . 1.488(3) no
O5 H5o . 0.8500 no
O1w H1w1 . 0.85 no
O1w H1w2 . 0.85 no
C2 H2a . 0.97 no
C2 H2b . 0.97 no
C4 H4 . 0.93 no
C5 H5 . 0.93 no
C6 H6 . 0.93 no
C8 H8 . 0.93 no

loop_
_geom_hbond_atom_site_label_D
_geom_hbond_atom_site_label_H
_geom_hbond_atom_site_label_A
_geom_hbond_site_symmetry_A
_geom_hbond_distance_DH
_geom_hbond_distance_HA
_geom_hbond_distance_DA
_geom_hbond_angle_DHA
_geom_hbond_publ_flag
O5 H5o O2 7_556 0.85 1.89 2.720(2) 166 yes
O1w H1w1 O2w . 0.85 2.09 2.925(8) 168 yes
O1w H1w2 O4 8_556 0.85 1.91 2.704(2) 156 yes

loop_
_geom_torsion_atom_site_label_1
_geom_torsion_atom_site_label_2
_geom_torsion_atom_site_label_3
_geom_torsion_atom_site_label_4
_geom_torsion_site_symmetry_1
_geom_torsion_site_symmetry_4
_geom_torsion
_geom_torsion_publ_flag
O1 Ca1 O1 C1 6_566 . -84.00(10) no
O1 Ca1 O1 C1 5_666 . -175.00(10) no
O1w Ca1 O1 C1 . . 84.80(10) no
O1w Ca1 O1 C1 2_656 . 6.6(2) no
O1 Ca1 O1 C1 2_656 . -128.80(10) no
O2 Ca1 O1 C1 . . 1.00(10) no
O2 Ca1 O1 C1 2_656 . 134.10(10) no
O1 Ca1 O1 Ca1 6_566 5_666 91.00(10) no
O1w Ca1 O1 Ca1 . 5_666 -100.10(10) no
O1w Ca1 O1 Ca1 2_656 5_666 -178.40(10) no
O1 Ca1 O1 Ca1 2_656 5_666 46.30(10) no
O2 Ca1 O1 Ca1 . 5_666 176.00(10) no
O2 Ca1 O1 Ca1 2_656 5_666 -50.90(10) no
O1 Ca1 O2 C1 6_566 . 85.30(10) no
O1 Ca1 O2 C1 5_666 . 3.70(10) no
O1w Ca1 O2 C1 . . -84.00(10) no
O1w Ca1 O2 C1 2_656 . -176.70(10) no
O1 Ca1 O2 C1 2_656 . 134.50(10) no
O1 Ca1 O2 C1 . . -1.00(10) no
O2 Ca1 O2 C1 2_656 . -130.50(10) no
Ca1 O2 C1 O1 . . 1.9(2) no
Ca1 O2 C1 C2 . . -178.3(2) no
Ca1 O1 C1 O2 5_666 . -167.7(3) no
Ca1 O1 C1 O2 . . -1.9(2) no
Ca1 O1 C1 C2 5_666 . 12.5(5) no
Ca1 O1 C1 C2 . . 178.30(10) no
C3 O3 C2 C1 . . 173.7(2) no
O2 C1 C2 O3 . . 10.3(3) no
O1 C1 C2 O3 . . -169.9(2) no
C2 O3 C3 C8 . . -174.3(2) no
C2 O3 C3 C4 . . 6.1(3) no
O3 C3 C4 C5 . . -179.4(2) no
C8 C3 C4 C5 . . 1.1(3) no
C3 C4 C5 C6 . . -0.7(3) no
C4 C5 C6 C7 . . -0.1(4) no
C5 C6 C7 C8 . . 0.5(3) no
C5 C6 C7 C9 . . -178.3(2) no
C6 C7 C8 C3 . . -0.1(3) no
C9 C7 C8 C3 . . 178.6(2) no
O3 C3 C8 C7 . . 179.77(19) no
C4 C3 C8 C7 . . -0.6(3) no
C8 C7 C9 O4 . . 175.0(3) no
C6 C7 C9 O4 . . -6.3(4) no
C8 C7 C9 O5 . . -7.0(3) no
C6 C7 C9 O5 . . 171.8(2) no
